data_2020948
loop_
_publ_author_name
'Ji, Ning-Ning'
'Shi, Zhi-Qiang'
'Hu, Hai-Liang'

_publ_section_title
;
 A new Cd^II^ coordination polymer with a self-penetrating architecture
 induced by the molecular conformation of a rigid bithiophene ligand
;
_journal_coeditor_code LF3063
_journal_issue 2
_journal_name_full 'Acta Crystallographica Section C'
_journal_page_first
;
;
_journal_paper_doi 10.1107/S2053229618001006
_journal_volume 74
_journal_year 2018
_chemical_formula_iupac '[Cd5 (C14 H14 O5)4 (N O3)2 (C18 H12 N2 S2)5 (H2 O)2], 2C3 H7 N O'
_chemical_formula_moiety 'C146 H96 Cd5 N12 O28 S10, 2(C3 H7 N O)'
_chemical_formula_sum 'C152 H110 Cd5 N14 O30 S10'
_chemical_formula_weight 3495.28
_chemical_name_systematic
Poly[diaquapentakis[\m-5,5'-bis(pyridin-4-yl)-2,2'-bithiophene-\k^2^<i>N</i>:<i>N</i>']bis(nitrato-\k^2^<i>O</i>,<i>O</i>')tetrakis(\m~3~-4,4'-oxydibenzoato)-\k^10^<i>O</i>:<i>O</i>,<i>O</i>':<i>O</i>'',<i>O</i>''';\k^6^<i>O</i>:<i>O</i>':<i>O</i>''-pentacadmium(II)]
_space_group_crystal_system triclinic
_space_group_IT_number 2
_space_group_name_Hall '-P 1'
_space_group_name_H-M_alt 'P -1'
_symmetry_space_group_name_Hall '-P 1'
_symmetry_space_group_name_H-M 'P -1'
_atom_sites_solution_hydrogens mixed
_audit_creation_method SHELXL-2016/6
_cell_angle_alpha 68.318(4)
_cell_angle_beta 70.484(3)
_cell_angle_gamma 75.994(3)
_cell_formula_units_Z 1
_cell_length_a 14.444(4)
_cell_length_b 17.342(4)
_cell_length_c 19.351(5)
_cell_measurement_reflns_used 2732
_cell_measurement_temperature 293(2)
_cell_measurement_theta_max 18.99
_cell_measurement_theta_min 2.29
_cell_volume 4206.4(19)
_computing_cell_refinement
;
SMART (Bruker, 2008)
;
_computing_data_collection
;
SMART (Bruker, 2008)
;
_computing_data_reduction
;
SAINT (Bruker, 2008)
;
_computing_molecular_graphics
;
SHELXTL (Bruker, 2008)
;
_computing_publication_material
;
SHELXTL (Bruker, 2008)
;
_computing_structure_refinement
;
SHELXL2016 (Sheldrick, 2015)
;
_computing_structure_solution
;
SHELXTL (Bruker, 2008)
;
_diffrn_ambient_temperature 293(2)
_diffrn_measured_fraction_theta_full 0.994
_diffrn_measured_fraction_theta_max 0.993
_diffrn_measurement_device_type 'Bruker SMART CCD area detector'
_diffrn_measurement_method 'phi and omega scans'
_diffrn_radiation_type MoK\a
_diffrn_radiation_wavelength 0.71073
_diffrn_reflns_av_R_equivalents 0.0456
_diffrn_reflns_limit_h_max 16
_diffrn_reflns_limit_h_min -17
_diffrn_reflns_limit_k_max 12
_diffrn_reflns_limit_k_min -21
_diffrn_reflns_limit_l_max 23
_diffrn_reflns_limit_l_min -23
_diffrn_reflns_number 25017
_diffrn_reflns_theta_full 25.242
_diffrn_reflns_theta_max 25.999
_diffrn_reflns_theta_min 1.177
_exptl_absorpt_coefficient_mu 0.811
_exptl_absorpt_correction_T_max 0.88
_exptl_absorpt_correction_T_min 0.82
_exptl_absorpt_correction_type multi-scan
_exptl_absorpt_process_details
;
(SADABS; Bruker, 2008)
;
_exptl_crystal_colour yellow
_exptl_crystal_density_diffrn 1.322
_exptl_crystal_density_method 'not measured'
_exptl_crystal_description block
_exptl_crystal_F_000 1680
_exptl_crystal_size_max 0.260
_exptl_crystal_size_mid 0.200
_exptl_crystal_size_min 0.160
_refine_diff_density_max 0.894
_refine_diff_density_min -0.451
_refine_ls_extinction_method none
_refine_ls_goodness_of_fit_ref 1.017
_refine_ls_hydrogen_treatment constr
_refine_ls_matrix_type full
_refine_ls_number_parameters 883
_refine_ls_number_reflns 16444
_refine_ls_number_restraints 0
_refine_ls_restrained_S_all 1.017
_refine_ls_R_factor_all 0.0808
_refine_ls_R_factor_gt 0.0437
_refine_ls_shift/su_max 0.001
_refine_ls_shift/su_mean 0.000
_refine_ls_structure_factor_coef Fsqd
_refine_ls_weighting_details 'w=1/[\s^2^(Fo^2^)+(0.04P)^2^+0.88P] where P=(Fo^2^+2Fc^2^)/3'
_refine_ls_weighting_scheme calc
_refine_ls_wR_factor_gt 0.0911
_refine_ls_wR_factor_ref 0.0998
_reflns_number_gt 10500
_reflns_number_total 16444
_reflns_threshold_expression 'I > 2\s(I)'
_cod_data_source_file lf3063sup1.cif
_cod_data_source_block I
_cod_database_code 2020948
_shelx_space_group_comment
;
The symmetry employed for this shelxl refinement is uniquely defined
by the following loop, which should always be used as a source of
symmetry information in preference to the above space-group names.
They are only intended as comments.
;
_shelx_estimated_absorpt_t_min 0.817
_shelx_estimated_absorpt_t_max 0.881

loop_
_space_group_symop_operation_xyz
'x, y, z'
'-x, -y, -z'

loop_
_atom_site_type_symbol
_atom_site_label
_atom_site_fract_x
_atom_site_fract_y
_atom_site_fract_z
_atom_site_U_iso_or_equiv
_atom_site_adp_type
_atom_site_calc_flag
_atom_site_occupancy
C C1 0.1727(3) 0.3099(3) 0.5878(3) 0.0696(12) Uani d 1
H H1 0.118577 0.298747 0.631010 0.084 Uiso calc 1
C C2 0.2410(3) 0.2423(2) 0.5720(2) 0.0634(11) Uani d 1
H H2 0.232975 0.187933 0.604590 0.076 Uiso calc 1
C C3 0.3229(3) 0.2576(2) 0.5055(2) 0.0577(10) Uani d 1
C C4 0.3343(3) 0.3433(3) 0.4625(2) 0.0591(10) Uani d 1
H H4 0.388911 0.357331 0.420226 0.071 Uiso calc 1
C C5 0.2625(3) 0.4050(2) 0.4851(2) 0.0565(10) Uani d 1
H H5 0.272296 0.460325 0.457156 0.068 Uiso calc 1
C C6 0.3967(3) 0.1882(2) 0.4854(2) 0.0558(10) Uani d 1
C C7 0.4834(3) 0.1887(3) 0.4297(2) 0.0664(11) Uani d 1
H H7 0.506970 0.237340 0.393229 0.080 Uiso calc 1
C C8 0.5342(3) 0.1079(3) 0.4328(3) 0.0641(11) Uani d 1
H H8 0.595358 0.097585 0.399003 0.077 Uiso calc 1
C C9 0.4855(3) 0.0470(2) 0.4895(2) 0.0577(10) Uani d 1
C C10 0.1166(3) 0.6133(2) 0.4425(2) 0.0504(9) Uani d 1
C C11 0.1633(3) 0.6769(2) 0.3698(2) 0.0535(9) Uani d 1
C C12 0.1345(3) 0.6988(2) 0.3033(2) 0.0526(9) Uani d 1
H H12 0.083414 0.675028 0.303188 0.063 Uiso calc 1
C C13 0.1812(3) 0.7559(2) 0.2374(2) 0.0591(10) Uani d 1
H H13 0.162901 0.768936 0.192168 0.071 Uiso calc 1
C C14 0.2548(3) 0.7942(3) 0.2368(2) 0.0611(10) Uani d 1
C C15 0.2865(3) 0.7740(3) 0.3035(2) 0.0719(12) Uani d 1
H H15 0.337840 0.798250 0.302719 0.086 Uiso calc 1
C C16 0.2378(3) 0.7155(2) 0.3719(2) 0.0632(11) Uani d 1
H H16 0.254478 0.702616 0.417753 0.076 Uiso calc 1
C C17 0.3946(3) 0.8657(3) 0.1505(2) 0.0656(11) Uani d 1
C C18 0.4150(3) 0.9443(3) 0.1182(3) 0.0753(13) Uani d 1
H H18 0.363829 0.988223 0.110809 0.090 Uiso calc 1
C C19 0.5159(3) 0.9622(3) 0.0943(2) 0.0634(11) Uani d 1
H H19 0.530564 1.016892 0.074069 0.076 Uiso calc 1
C C20 0.5884(3) 0.8952(3) 0.1030(2) 0.0566(10) Uani d 1
C C21 0.5692(3) 0.8113(3) 0.1327(2) 0.0689(11) Uani d 1
H H21 0.620438 0.766832 0.135572 0.083 Uiso calc 1
C C22 0.4698(3) 0.7978(3) 0.1576(2) 0.0698(12) Uani d 1
H H22 0.454011 0.743422 0.178867 0.084 Uiso calc 1
C C23 0.6940(3) 0.9138(3) 0.0800(2) 0.0540(9) Uani d 1
C C24 0.9136(3) 1.1541(3) -0.0318(2) 0.0534(10) Uani d 1
C C25 0.82258(16) 1.21773(15) -0.03382(16) 0.0614(10) Uani d 1
C C26 0.73042(19) 1.19288(14) -0.01539(15) 0.0637(11) Uani d 1
H H26 0.724458 1.136281 0.000704 0.076 Uiso calc 1
C C27 0.64717(15) 1.25261(19) -0.02100(16) 0.0716(12) Uani d 1
H H27 0.585507 1.235983 -0.008671 0.086 Uiso calc 1
C C28 0.65608(18) 1.33721(17) -0.04506(17) 0.0734(12) Uani d 1
C C29 0.7482(2) 1.36206(13) -0.06349(17) 0.0832(14) Uani d 1
H H29 0.754207 1.418661 -0.079582 0.100 Uiso calc 1
C C30 0.83150(17) 1.30233(17) -0.05787(17) 0.0715(12) Uani d 1
H H30 0.893160 1.318960 -0.070208 0.086 Uiso calc 1
C C31 0.5597(2) 1.42883(18) -0.12382(13) 0.0747(12) Uani d 1
C C32 0.62026(16) 1.40739(16) -0.18867(16) 0.0739(13) Uani d 1
H H32 0.680026 1.372556 -0.186502 0.089 Uiso calc 1
C C33 0.59151(18) 1.43801(17) -0.25675(13) 0.0602(10) Uani d 1
H H33 0.632035 1.423670 -0.300137 0.072 Uiso calc 1
C C34 0.5022(2) 1.49008(17) -0.25999(13) 0.0697(11) Uani d 1
C C35 0.44161(17) 1.51152(18) -0.19514(17) 0.0887(15) Uani d 1
H H35 0.381851 1.546351 -0.197306 0.106 Uiso calc 1
C C36 0.4704(2) 1.4809(2) -0.12706(14) 0.0859(15) Uani d 1
H H36 0.429840 1.495238 -0.083669 0.103 Uiso calc 1
C C37 0.4693(3) 1.5184(3) -0.3331(3) 0.0730(12) Uani d 1
C C38 0.9252(3) 0.8780(3) 0.2057(2) 0.0612(10) Uani d 1
H H38 0.950666 0.828563 0.193531 0.073 Uiso calc 1
C C39 0.9266(3) 0.8844(3) 0.2767(2) 0.0637(11) Uani d 1
H H39 0.954448 0.838880 0.311144 0.076 Uiso calc 1
C C40 0.8866(3) 0.9578(3) 0.2948(2) 0.0595(10) Uani d 1
C C41 0.8457(3) 1.0255(3) 0.2416(2) 0.0640(11) Uani d 1
H H41 0.815691 1.074930 0.252907 0.077 Uiso calc 1
C C42 0.8511(3) 1.0172(3) 0.1727(2) 0.0643(11) Uani d 1
H H42 0.829255 1.063690 0.135621 0.077 Uiso calc 1
C C43 0.8784(3) 0.9700(3) 0.3677(2) 0.0708(12) Uani d 1
C C44 0.8384(3) 1.0328(4) 0.3950(3) 0.0944(18) Uani d 1
H H44 0.806933 1.081054 0.365788 0.113 Uiso calc 1
C C45 0.8424(3) 1.0279(3) 0.4650(3) 0.0825(14) Uani d 1
H H45 0.816746 1.070089 0.487801 0.099 Uiso calc 1
C C46 0.8919(3) 0.9483(3) 0.4985(2) 0.0656(11) Uani d 1
C C47 0.9027(3) 0.9237(3) 0.5745(3) 0.0731(12) Uani d 1
C C48 0.9520(4) 0.8460(4) 0.6073(3) 0.0928(16) Uani d 1
H H48 0.979215 0.804554 0.583698 0.111 Uiso calc 1
C C49 0.9550(4) 0.8391(4) 0.6805(3) 0.105(2) Uani d 1
H H49 0.985244 0.790340 0.710139 0.126 Uiso calc 1
C C50 0.9136(4) 0.9034(4) 0.7074(3) 0.0857(15) Uani d 1
C C51 0.8682(3) 0.9946(3) 0.8652(2) 0.0665(11) Uani d 1
H H51 0.839657 1.043085 0.878483 0.080 Uiso calc 1
C C52 0.8706(3) 0.9916(3) 0.7929(3) 0.0766(13) Uani d 1
H H52 0.848582 1.038196 0.755936 0.092 Uiso calc 1
C C53 0.9053(4) 0.9202(4) 0.7809(2) 0.0764(13) Uani d 1
C C54 0.9473(3) 0.8462(3) 0.8319(3) 0.0808(13) Uani d 1
H H54 0.972567 0.796852 0.819561 0.097 Uiso calc 1
C C55 0.9476(3) 0.8538(3) 0.9013(2) 0.0740(12) Uani d 1
H H55 0.974855 0.809518 0.936986 0.089 Uiso calc 1
C C56 -0.4515(3) 1.3024(3) 0.5397(3) 0.0663(11) Uani d 1
H H56 -0.402906 1.321037 0.493939 0.080 Uiso calc 1
C C57 -0.4524(3) 1.2153(3) 0.5784(2) 0.0637(11) Uani d 1
H H57 -0.405351 1.176418 0.558198 0.076 Uiso calc 1
C C58 -0.5287(3) 1.1878(2) 0.6507(2) 0.0567(10) Uani d 1
C C59 -0.6005(3) 1.2514(3) 0.6773(2) 0.0648(11) Uani d 1
H H59 -0.652375 1.236707 0.721604 0.078 Uiso calc 1
C C60 -0.5916(3) 1.3337(3) 0.6367(3) 0.0664(11) Uani d 1
H H60 -0.635715 1.374213 0.656392 0.080 Uiso calc 1
C C61 -0.5349(3) 1.0981(3) 0.6912(2) 0.0592(10) Uani d 1
C C62 -0.6107(3) 1.0584(3) 0.7484(2) 0.0619(10) Uani d 1
H H62 -0.670767 1.086819 0.769347 0.074 Uiso calc 1
C C63 -0.5885(3) 0.9698(3) 0.7725(2) 0.0652(11) Uani d 1
H H63 -0.631771 0.934181 0.811143 0.078 Uiso calc 1
C C64 -0.4960(3) 0.9425(2) 0.7323(2) 0.0597(10) Uani d 1
C C65 -0.4517(3) 0.8569(3) 0.7389(2) 0.0623(11) Uani d 1
C C66 -0.4898(3) 0.7810(3) 0.7799(3) 0.0808(14) Uani d 1
H H66 -0.554229 0.778628 0.811832 0.097 Uiso calc 1
C C67 -0.4255(3) 0.7083(3) 0.7702(3) 0.0907(16) Uani d 1
H H67 -0.440732 0.654072 0.796551 0.109 Uiso calc 1
C C68 -0.3374(3) 0.7282(2) 0.7170(2) 0.0622(11) Uani d 1
C C69 -0.1617(3) 0.5381(3) 0.6923(2) 0.0747(13) Uani d 1
H H69 -0.156947 0.480417 0.716234 0.090 Uiso calc 1
C C70 -0.2443(3) 0.5865(3) 0.7239(2) 0.0717(12) Uani d 1
H H70 -0.292896 0.561861 0.767201 0.086 Uiso calc 1
C C71 -0.2529(3) 0.6735(2) 0.6892(2) 0.0587(10) Uani d 1
C C72 -0.1797(3) 0.7056(3) 0.6217(3) 0.0694(12) Uani d 1
H H72 -0.184067 0.762845 0.595621 0.083 Uiso calc 1
C C73 -0.0969(3) 0.6488(3) 0.5930(3) 0.0709(12) Uani d 1
H H73 -0.048969 0.669839 0.547566 0.085 Uiso calc 1
Cd Cd1 0.05591(2) 0.48612(2) 0.58585(2) 0.05433(9) Uani d 1
Cd Cd2 0.88700(2) 0.93566(2) 0.03844(2) 0.05301(9) Uani d 1
Cd Cd3 0.500000 1.500000 -0.500000 0.06296(13) Uani d 1
N N1 0.1804(2) 0.39163(19) 0.54364(19) 0.0601(8) Uani d 1
N N2 0.8857(2) 0.9463(2) 0.15616(17) 0.0543(8) Uani d 1
N N3 0.9069(2) 0.9279(2) 0.91515(18) 0.0613(9) Uani d 1
N N4 -0.5217(2) 1.3592(2) 0.5692(2) 0.0645(9) Uani d 1
N N5 -0.0885(2) 0.5668(2) 0.6307(2) 0.0644(9) Uani d 1
N N6 0.0909(3) 0.4257(3) 0.7277(2) 0.0854(12) Uani d 1
O O1 0.0487(2) 0.57931(16) 0.44411(15) 0.0646(7) Uani d 1
O O2 0.14331(19) 0.59383(16) 0.50247(16) 0.0629(7) Uani d 1
O O3 0.2961(2) 0.85451(19) 0.16965(17) 0.0842(10) Uani d 1
O O4 0.71609(19) 0.98527(18) 0.04817(16) 0.0643(7) Uani d 1
O O5 0.7569(2) 0.84938(18) 0.09609(15) 0.0665(7) Uani d 1
O O6 0.90929(19) 1.07790(18) -0.01456(15) 0.0633(7) Uani d 1
O O7 0.9947(2) 1.17968(17) -0.05139(16) 0.0663(7) Uani d 1
O O8 0.5755(2) 1.3992(2) -0.05403(18) 0.0913(10) Uani d 1
O O9 0.3839(3) 1.5599(2) -0.3362(2) 0.1087(12) Uani d 1
O O10 0.5294(2) 1.50238(17) -0.39162(17) 0.0674(7) Uani d 1
O O11 0.0342(2) 0.39058(18) 0.71479(17) 0.0713(8) Uani d 1
O O12 0.1250(2) 0.4899(2) 0.67895(17) 0.0788(9) Uani d 1
O O13 0.1019(3) 0.4039(2) 0.7981(2) 0.1005(11) Uani d 1
O O1W 0.3304(2) 1.54442(17) -0.44745(17) 0.0749(8) Uani d 1
H H1X 0.299624 1.558041 -0.481712 0.090 Uiso d 1
H H1Y 0.303614 1.503741 -0.411342 0.090 Uiso d 1
S S1 0.37485(7) 0.08554(6) 0.54143(6) 0.0606(3) Uani d 1
S S2 0.92693(9) 0.89127(8) 0.43688(6) 0.0733(3) Uani d 1
S S3 0.86383(9) 0.97931(8) 0.63851(6) 0.0793(3) Uani d 1
S S4 -0.43655(8) 1.02507(7) 0.66562(6) 0.0641(3) Uani d 1
S S5 -0.33477(7) 0.83594(6) 0.68149(6) 0.0609(3) Uani d 1

loop_
_atom_site_aniso_label
_atom_site_aniso_U_11
_atom_site_aniso_U_22
_atom_site_aniso_U_33
_atom_site_aniso_U_12
_atom_site_aniso_U_13
_atom_site_aniso_U_23
C1 0.060(3) 0.065(3) 0.077(3) -0.013(2) -0.008(2) -0.021(2)
C2 0.051(2) 0.051(3) 0.074(3) -0.0034(19) -0.010(2) -0.012(2)
C3 0.048(2) 0.054(3) 0.073(3) -0.0007(18) -0.022(2) -0.021(2)
C4 0.048(2) 0.070(3) 0.058(2) -0.015(2) -0.0087(19) -0.020(2)
C5 0.051(2) 0.059(3) 0.056(2) -0.0117(19) -0.011(2) -0.0150(19)
C6 0.047(2) 0.058(3) 0.070(3) -0.0090(18) -0.019(2) -0.025(2)
C7 0.057(3) 0.073(3) 0.063(3) -0.011(2) -0.010(2) -0.018(2)
C8 0.055(2) 0.059(3) 0.076(3) 0.001(2) -0.016(2) -0.027(2)
C9 0.053(2) 0.063(2) 0.059(3) -0.010(2) -0.016(2) -0.020(2)
C10 0.044(2) 0.053(2) 0.055(2) -0.0109(17) -0.0058(18) -0.0217(19)
C11 0.039(2) 0.055(2) 0.058(2) -0.0110(17) -0.0046(18) -0.0134(19)
C12 0.041(2) 0.065(3) 0.053(2) -0.0146(18) -0.0158(18) -0.0127(19)
C13 0.049(2) 0.078(3) 0.053(2) -0.015(2) -0.0221(19) -0.013(2)
C14 0.055(2) 0.070(3) 0.055(2) -0.023(2) -0.024(2) 0.001(2)
C15 0.062(3) 0.083(3) 0.073(3) -0.036(2) -0.025(2) -0.005(2)
C16 0.062(3) 0.068(3) 0.068(3) -0.022(2) -0.031(2) -0.011(2)
C17 0.053(3) 0.075(3) 0.060(3) -0.028(2) -0.016(2) 0.001(2)
C18 0.054(3) 0.091(3) 0.075(3) -0.025(2) -0.025(2) -0.003(3)
C19 0.051(2) 0.070(3) 0.058(3) -0.019(2) -0.011(2) -0.005(2)
C20 0.051(2) 0.064(3) 0.056(2) -0.023(2) -0.0177(19) -0.009(2)
C21 0.055(3) 0.076(3) 0.072(3) -0.019(2) -0.021(2) -0.009(2)
C22 0.061(3) 0.067(3) 0.075(3) -0.020(2) -0.021(2) -0.005(2)
C23 0.052(2) 0.067(3) 0.051(2) -0.013(2) -0.0195(19) -0.020(2)
C24 0.058(3) 0.068(3) 0.033(2) -0.015(2) -0.0192(18) -0.0037(18)
C25 0.056(2) 0.067(3) 0.055(2) -0.002(2) -0.018(2) -0.013(2)
C26 0.056(3) 0.073(3) 0.055(2) -0.010(2) -0.018(2) -0.008(2)
C27 0.051(2) 0.093(4) 0.062(3) -0.013(2) -0.015(2) -0.012(2)
C28 0.067(3) 0.068(3) 0.068(3) 0.017(2) -0.019(2) -0.018(2)
C29 0.078(3) 0.068(3) 0.083(3) 0.012(3) -0.024(3) -0.012(2)
C30 0.070(3) 0.060(3) 0.084(3) -0.013(2) -0.025(2) -0.016(2)
C31 0.081(3) 0.073(3) 0.062(3) -0.014(2) -0.025(3) -0.005(2)
C32 0.060(3) 0.075(3) 0.065(3) 0.023(2) -0.018(2) -0.016(2)
C33 0.049(2) 0.065(3) 0.066(3) -0.0108(19) -0.011(2) -0.023(2)
C34 0.069(3) 0.065(3) 0.076(3) -0.004(2) -0.029(2) -0.017(2)
C35 0.068(3) 0.098(4) 0.088(4) 0.033(3) -0.029(3) -0.036(3)
C36 0.073(3) 0.102(4) 0.074(3) 0.029(3) -0.027(3) -0.037(3)
C37 0.068(3) 0.071(3) 0.081(3) 0.011(2) -0.031(3) -0.028(3)
C38 0.063(3) 0.072(3) 0.049(2) -0.015(2) -0.018(2) -0.015(2)
C39 0.063(3) 0.074(3) 0.051(2) -0.017(2) -0.022(2) -0.005(2)
C40 0.058(2) 0.078(3) 0.049(2) -0.025(2) -0.0141(19) -0.018(2)
C41 0.062(3) 0.085(3) 0.052(2) -0.017(2) -0.009(2) -0.031(2)
C42 0.065(3) 0.073(3) 0.052(2) -0.009(2) -0.016(2) -0.017(2)
C43 0.069(3) 0.100(4) 0.052(3) -0.041(2) -0.015(2) -0.016(2)
C44 0.083(3) 0.156(5) 0.073(3) -0.057(3) 0.025(3) -0.084(3)
C45 0.080(3) 0.108(4) 0.064(3) -0.018(3) -0.020(3) -0.028(3)
C46 0.075(3) 0.086(3) 0.046(2) -0.037(2) -0.017(2) -0.016(2)
C47 0.077(3) 0.092(4) 0.062(3) -0.022(3) -0.029(2) -0.022(2)
C48 0.097(4) 0.126(5) 0.069(3) -0.014(3) -0.035(3) -0.036(3)
C49 0.090(4) 0.171(6) 0.099(4) -0.061(4) -0.003(3) -0.084(4)
C50 0.087(3) 0.133(5) 0.062(3) -0.056(3) -0.020(3) -0.033(3)
C51 0.069(3) 0.083(3) 0.051(3) -0.016(2) -0.022(2) -0.016(2)
C52 0.076(3) 0.098(4) 0.062(3) -0.021(3) -0.026(2) -0.019(3)
C53 0.079(3) 0.109(4) 0.051(3) -0.047(3) -0.017(2) -0.014(3)
C54 0.078(3) 0.099(4) 0.075(3) -0.027(3) -0.010(3) -0.039(3)
C55 0.086(3) 0.081(3) 0.063(3) 0.010(3) -0.034(2) -0.033(2)
C56 0.059(3) 0.061(3) 0.083(3) 0.006(2) -0.027(2) -0.030(2)
C57 0.058(3) 0.070(3) 0.072(3) -0.009(2) -0.021(2) -0.029(2)
C58 0.056(2) 0.064(3) 0.060(3) -0.007(2) -0.024(2) -0.024(2)
C59 0.056(2) 0.056(3) 0.073(3) 0.006(2) -0.015(2) -0.019(2)
C60 0.055(3) 0.064(3) 0.081(3) -0.003(2) -0.024(2) -0.022(2)
C61 0.062(3) 0.060(3) 0.054(2) 0.011(2) -0.022(2) -0.023(2)
C62 0.059(3) 0.069(3) 0.058(3) -0.007(2) -0.012(2) -0.025(2)
C63 0.060(3) 0.067(3) 0.066(3) -0.014(2) -0.012(2) -0.020(2)
C64 0.058(3) 0.057(3) 0.064(3) -0.007(2) -0.013(2) -0.023(2)
C65 0.052(2) 0.062(3) 0.068(3) -0.011(2) -0.007(2) -0.021(2)
C66 0.064(3) 0.072(3) 0.081(3) -0.018(2) 0.007(2) -0.014(2)
C67 0.069(3) 0.057(3) 0.101(4) 0.007(2) 0.017(3) -0.020(3)
C68 0.059(3) 0.055(3) 0.067(3) 0.001(2) -0.014(2) -0.020(2)
C69 0.072(3) 0.062(3) 0.060(3) -0.015(2) 0.017(2) -0.014(2)
C70 0.069(3) 0.064(3) 0.063(3) -0.006(2) -0.003(2) -0.015(2)
C71 0.052(2) 0.058(3) 0.063(3) -0.0159(19) -0.005(2) -0.019(2)
C72 0.058(3) 0.059(3) 0.081(3) -0.011(2) -0.009(2) -0.016(2)
C73 0.064(3) 0.063(3) 0.072(3) -0.014(2) 0.000(2) -0.019(2)
Cd1 0.04828(17) 0.05492(19) 0.05647(18) -0.00917(13) -0.01139(13) -0.01500(14)
Cd2 0.04654(16) 0.0747(2) 0.04245(16) -0.01533(13) -0.01361(12) -0.01781(14)
Cd3 0.0550(3) 0.0588(3) 0.0784(3) -0.0083(2) -0.0264(2) -0.0176(2)
N1 0.053(2) 0.048(2) 0.075(2) -0.0108(15) -0.0144(18) -0.0133(17)
N2 0.0489(18) 0.073(2) 0.0479(18) -0.0144(16) -0.0188(15) -0.0175(17)
N3 0.058(2) 0.080(3) 0.050(2) -0.0182(18) -0.0147(16) -0.0205(18)
N4 0.059(2) 0.068(2) 0.067(2) -0.0083(18) -0.0242(19) -0.0170(18)
N5 0.062(2) 0.065(2) 0.061(2) -0.0157(17) -0.0079(18) -0.0179(18)
N6 0.093(3) 0.103(3) 0.063(3) -0.026(3) -0.029(2) -0.015(2)
O1 0.0607(17) 0.0610(18) 0.0709(19) -0.0137(14) -0.0149(14) -0.0188(14)
O2 0.0618(17) 0.0597(17) 0.0572(17) -0.0142(13) -0.0092(14) -0.0098(14)
O3 0.0599(18) 0.098(2) 0.068(2) -0.0305(16) -0.0289(15) 0.0258(17)
O4 0.0528(16) 0.072(2) 0.0687(18) -0.0199(14) -0.0129(14) -0.0186(15)
O5 0.0551(17) 0.078(2) 0.0645(18) -0.0235(15) -0.0152(14) -0.0125(15)
O6 0.0540(16) 0.069(2) 0.0574(17) -0.0137(14) -0.0074(13) -0.0128(14)
O7 0.0568(17) 0.0748(19) 0.0696(19) -0.0111(14) -0.0204(14) -0.0210(15)
O8 0.079(2) 0.105(3) 0.078(2) 0.0255(19) -0.0324(18) -0.0293(19)
O9 0.087(2) 0.132(3) 0.099(3) 0.038(2) -0.042(2) -0.046(2)
O10 0.0612(17) 0.0731(19) 0.0719(19) -0.0198(14) -0.0202(15) -0.0188(16)
O11 0.0649(18) 0.073(2) 0.078(2) -0.0173(15) -0.0238(16) -0.0175(16)
O12 0.082(2) 0.092(2) 0.064(2) -0.0370(18) -0.0268(17) -0.0041(17)
O13 0.097(3) 0.113(3) 0.098(3) -0.033(2) -0.019(2) -0.034(2)
O1W 0.0625(18) 0.073(2) 0.091(2) -0.0073(14) -0.0319(16) -0.0185(16)
S1 0.0528(6) 0.0564(6) 0.0700(7) -0.0063(5) -0.0139(5) -0.0205(5)
S2 0.0842(8) 0.0907(9) 0.0560(7) -0.0274(6) -0.0218(6) -0.0230(6)
S3 0.0816(8) 0.1113(10) 0.0554(7) -0.0332(7) -0.0209(6) -0.0233(6)
S4 0.0538(6) 0.0595(7) 0.0708(7) -0.0062(5) -0.0089(5) -0.0195(5)
S5 0.0545(6) 0.0565(6) 0.0671(7) -0.0113(5) -0.0082(5) -0.0193(5)

loop_
_atom_type_symbol
_atom_type_description
_atom_type_scat_dispersion_real
_atom_type_scat_dispersion_imag
_atom_type_scat_source
C C 0.0033 0.0016 'International Tables Vol C Tables 4.2.6.8 and 6.1.1.4'
H H 0.0000 0.0000 'International Tables Vol C Tables 4.2.6.8 and 6.1.1.4'
N N 0.0061 0.0033 'International Tables Vol C Tables 4.2.6.8 and 6.1.1.4'
O O 0.0106 0.0060 'International Tables Vol C Tables 4.2.6.8 and 6.1.1.4'
S S 0.1246 0.1234 'International Tables Vol C Tables 4.2.6.8 and 6.1.1.4'
Cd Cd -0.8075 1.2024 'International Tables Vol C Tables 4.2.6.8 and 6.1.1.4'

loop_
_geom_angle_atom_site_label_1
_geom_angle_atom_site_label_2
_geom_angle_atom_site_label_3
_geom_angle_site_symmetry_1
_geom_angle_site_symmetry_3
_geom_angle
N1 C1 C2 . . 124.0(4)
N1 C1 H1 . . 118.0
C2 C1 H1 . . 118.0
C1 C2 C3 . . 119.0(4)
C1 C2 H2 . . 120.5
C3 C2 H2 . . 120.5
C4 C3 C2 . . 116.7(3)
C4 C3 C6 . . 121.9(4)
C2 C3 C6 . . 121.2(4)
C5 C4 C3 . . 118.7(4)
C5 C4 H4 . . 120.7
C3 C4 H4 . . 120.7
N1 C5 C4 . . 125.5(4)
N1 C5 H5 . . 117.3
C4 C5 H5 . . 117.3
C7 C6 C3 . . 131.0(4)
C7 C6 S1 . . 110.8(3)
C3 C6 S1 . . 118.2(3)
C6 C7 C8 . . 112.8(4)
C6 C7 H7 . . 123.6
C8 C7 H7 . . 123.6
C9 C8 C7 . . 113.2(4)
C9 C8 H8 . . 123.4
C7 C8 H8 . . 123.4
C8 C9 C9 . 2_656 129.1(4)
C8 C9 S1 . . 112.4(3)
C9 C9 S1 2_656 . 118.5(4)
O1 C10 O2 . . 118.8(4)
O1 C10 C11 . . 119.9(4)
O2 C10 C11 . . 121.3(3)
C12 C11 C16 . . 120.7(3)
C12 C11 C10 . . 121.8(3)
C16 C11 C10 . . 117.5(4)
C13 C12 C11 . . 119.9(3)
C13 C12 H12 . . 120.1
C11 C12 H12 . . 120.1
C12 C13 C14 . . 121.2(4)
C12 C13 H13 . . 119.4
C14 C13 H13 . . 119.4
C13 C14 O3 . . 118.9(3)
C13 C14 C15 . . 120.9(4)
O3 C14 C15 . . 120.2(3)
C14 C15 C16 . . 117.9(3)
C14 C15 H15 . . 121.1
C16 C15 H15 . . 121.1
C11 C16 C15 . . 119.3(4)
C11 C16 H16 . . 120.3
C15 C16 H16 . . 120.3
C18 C17 O3 . . 116.8(4)
C18 C17 C22 . . 121.3(4)
O3 C17 C22 . . 121.5(4)
C17 C18 C19 . . 120.9(4)
C17 C18 H18 . . 119.6
C19 C18 H18 . . 119.5
C20 C19 C18 . . 116.9(4)
C20 C19 H19 . . 121.5
C18 C19 H19 . . 121.5
C19 C20 C21 . . 123.2(4)
C19 C20 C23 . . 117.0(4)
C21 C20 C23 . . 119.8(4)
C22 C21 C20 . . 117.3(4)
C22 C21 H21 . . 121.3
C20 C21 H21 . . 121.3
C17 C22 C21 . . 120.1(4)
C17 C22 H22 . . 119.9
C21 C22 H22 . . 119.9
O4 C23 O5 . . 123.3(4)
O4 C23 C20 . . 122.5(4)
O5 C23 C20 . . 114.2(4)
O4 C23 Cd2 . . 61.2(2)
O5 C23 Cd2 . . 62.1(2)
C20 C23 Cd2 . . 175.9(3)
O7 C24 O6 . . 120.6(4)
O7 C24 C25 . . 118.0(4)
O6 C24 C25 . . 121.3(3)
C26 C25 C30 . . 120.0
C26 C25 C24 . . 120.4(2)
C30 C25 C24 . . 119.5(2)
C25 C26 C27 . . 120.0
C25 C26 H26 . . 120.0
C27 C26 H26 . . 120.0
C28 C27 C26 . . 120.0
C28 C27 H27 . . 120.0
C26 C27 H27 . . 120.0
C29 C28 C27 . . 120.0
C29 C28 O8 . . 118.0(3)
C27 C28 O8 . . 122.0(3)
C28 C29 C30 . . 120.0
C28 C29 H29 . . 120.0
C30 C29 H29 . . 120.0
C29 C30 C25 . . 120.0
C29 C30 H30 . . 120.0
C25 C30 H30 . . 120.0
O8 C31 C32 . . 125.7(2)
O8 C31 C36 . . 114.1(2)
C32 C31 C36 . . 120.0
C33 C32 C31 . . 120.0
C33 C32 H32 . . 120.0
C31 C32 H32 . . 120.0
C32 C33 C34 . . 120.0
C32 C33 H33 . . 120.0
C34 C33 H33 . . 120.0
C35 C34 C33 . . 120.0
C35 C34 C37 . . 120.8(2)
C33 C34 C37 . . 119.1(2)
C34 C35 C36 . . 120.0
C34 C35 H35 . . 120.0
C36 C35 H35 . . 120.0
C35 C36 C31 . . 120.0
C35 C36 H36 . . 120.0
C31 C36 H36 . . 120.0
O10 C37 O9 . . 120.6(4)
O10 C37 C34 . . 118.2(4)
O9 C37 C34 . . 121.2(4)
N2 C38 C39 . . 118.1(4)
N2 C38 H38 . . 120.9
C39 C38 H38 . . 120.9
C40 C39 C38 . . 120.4(4)
C40 C39 H39 . . 119.8
C38 C39 H39 . . 119.8
C39 C40 C41 . . 118.5(4)
C39 C40 C43 . . 125.3(4)
C41 C40 C43 . . 116.1(4)
C42 C41 C40 . . 118.4(4)
C42 C41 H41 . . 120.8
C40 C41 H41 . . 120.8
N2 C42 C41 . . 123.3(4)
N2 C42 H42 . . 118.3
C41 C42 H42 . . 118.3
C44 C43 C40 . . 132.6(5)
C44 C43 S2 . . 107.3(4)
C40 C43 S2 . . 120.0(4)
C43 C44 C45 . . 120.5(6)
C43 C44 H44 . . 119.8
C45 C44 H44 . . 119.8
C44 C45 C46 . . 109.2(5)
C44 C45 H45 . . 125.4
C46 C45 H45 . . 125.4
C45 C46 C47 . . 121.8(4)
C45 C46 S2 . . 109.6(3)
C47 C46 S2 . . 128.5(4)
C48 C47 C46 . . 121.9(4)
C48 C47 S3 . . 109.0(3)
C46 C47 S3 . . 129.0(4)
C47 C48 C49 . . 110.3(5)
C47 C48 H48 . . 124.9
C49 C48 H48 . . 124.9
C50 C49 C48 . . 118.8(6)
C50 C49 H49 . . 120.6
C48 C49 H49 . . 120.6
C49 C50 C53 . . 133.9(5)
C49 C50 S3 . . 107.0(4)
C53 C50 S3 . . 119.0(4)
N3 C51 C52 . . 120.5(4)
N3 C51 H51 . . 119.7
C52 C51 H51 . . 119.7
C53 C52 C51 . . 115.9(5)
C53 C52 H52 . . 122.0
C51 C52 H52 . . 122.0
C52 C53 C54 . . 126.3(4)
C52 C53 C50 . . 124.4(5)
C54 C53 C50 . . 109.2(5)
C55 C54 C53 . . 115.3(4)
C55 C54 H54 . . 122.3
C53 C54 H54 . . 122.3
N3 C55 C54 . . 118.1(4)
N3 C55 H55 . . 120.9
C54 C55 H55 . . 120.9
N4 C56 C57 . . 120.4(4)
N4 C56 H56 . . 119.8
C57 C56 H56 . . 119.8
C56 C57 C58 . . 118.6(4)
C56 C57 H57 . . 120.7
C58 C57 H57 . . 120.7
C59 C58 C57 . . 117.5(4)
C59 C58 C61 . . 121.9(4)
C57 C58 C61 . . 120.5(3)
C60 C59 C58 . . 119.3(4)
C60 C59 H59 . . 120.4
C58 C59 H59 . . 120.4
N4 C60 C59 . . 123.2(4)
N4 C60 H60 . . 118.4
C59 C60 H60 . . 118.4
C62 C61 C58 . . 130.3(4)
C62 C61 S4 . . 110.1(3)
C58 C61 S4 . . 119.5(3)
C61 C62 C63 . . 113.5(4)
C61 C62 H62 . . 123.3
C63 C62 H62 . . 123.3
C64 C63 C62 . . 112.5(4)
C64 C63 H63 . . 123.8
C62 C63 H63 . . 123.8
C63 C64 C65 . . 127.2(4)
C63 C64 S4 . . 111.3(3)
C65 C64 S4 . . 121.4(3)
C66 C65 C64 . . 131.9(4)
C66 C65 S5 . . 107.8(3)
C64 C65 S5 . . 120.0(3)
C65 C66 C67 . . 116.4(4)
C65 C66 H66 . . 121.8
C67 C66 H66 . . 121.8
C68 C67 C66 . . 110.9(4)
C68 C67 H67 . . 124.5
C66 C67 H67 . . 124.5
C67 C68 C71 . . 128.9(4)
C67 C68 S5 . . 111.5(3)
C71 C68 S5 . . 119.5(3)
N5 C69 C70 . . 125.6(4)
N5 C69 H69 . . 117.2
C70 C69 H69 . . 117.2
C69 C70 C71 . . 118.3(4)
C69 C70 H70 . . 120.8
C71 C70 H70 . . 120.8
C72 C71 C70 . . 117.5(4)
C72 C71 C68 . . 120.3(4)
C70 C71 C68 . . 122.0(4)
C71 C72 C73 . . 119.3(4)
C71 C72 H72 . . 120.3
C73 C72 H72 . . 120.3
N5 C73 C72 . . 121.0(4)
N5 C73 H73 . . 119.5
C72 C73 H73 . . 119.5
N1 Cd1 O2 . . 90.68(10)
N1 Cd1 N5 . . 170.12(11)
O2 Cd1 N5 . . 97.39(11)
N1 Cd1 O12 . . 94.83(12)
O2 Cd1 O12 . . 86.05(11)
N5 Cd1 O12 . . 91.42(12)
N1 Cd1 O11 . . 89.05(11)
O2 Cd1 O11 . . 140.50(10)
N5 Cd1 O11 . . 88.34(11)
O12 Cd1 O11 . . 54.65(10)
N1 Cd1 O1 . 2_566 84.97(10)
O2 Cd1 O1 . 2_566 126.42(10)
N5 Cd1 O1 . 2_566 85.65(11)
O12 Cd1 O1 . 2_566 147.52(10)
O11 Cd1 O1 . 2_566 92.89(10)
N1 Cd1 O1 . . 92.83(10)
O2 Cd1 O1 . . 51.04(9)
N5 Cd1 O1 . . 87.86(10)
O12 Cd1 O1 . . 136.48(10)
O11 Cd1 O1 . . 168.33(9)
O1 Cd1 O1 2_566 . 75.82(10)
O7 Cd2 N2 2_775 . 91.21(11)
O7 Cd2 O6 2_775 . 128.42(10)
N2 Cd2 O6 . . 86.11(10)
O7 Cd2 N3 2_775 1_554 85.95(11)
N2 Cd2 N3 . 1_554 173.59(10)
O6 Cd2 N3 . 1_554 91.14(11)
O7 Cd2 O4 2_775 . 145.75(10)
N2 Cd2 O4 . . 96.40(10)
O6 Cd2 O4 . . 85.49(9)
N3 Cd2 O4 1_554 . 89.16(10)
O7 Cd2 O5 2_775 . 91.37(10)
N2 Cd2 O5 . . 94.04(10)
O6 Cd2 O5 . . 140.21(10)
N3 Cd2 O5 1_554 . 91.78(10)
O4 Cd2 O5 . . 54.89(10)
O7 Cd2 C23 2_775 . 119.07(12)
N2 Cd2 C23 . . 96.29(10)
O6 Cd2 C23 . . 112.41(12)
N3 Cd2 C23 1_554 . 90.12(11)
O4 Cd2 C23 . . 26.96(10)
O5 Cd2 C23 . . 27.94(10)
O10 Cd3 O10 2_684 . 180.0
O10 Cd3 N4 2_684 2_585 85.54(11)
O10 Cd3 N4 . 2_585 94.46(11)
O10 Cd3 N4 2_684 1_654 94.46(11)
O10 Cd3 N4 . 1_654 85.54(11)
N4 Cd3 N4 2_585 1_654 180.00(9)
O10 Cd3 O1W 2_684 2_684 87.69(10)
O10 Cd3 O1W . 2_684 92.31(10)
N4 Cd3 O1W 2_585 2_684 91.02(11)
N4 Cd3 O1W 1_654 2_684 88.98(11)
O10 Cd3 O1W 2_684 . 92.31(10)
O10 Cd3 O1W . . 87.69(10)
N4 Cd3 O1W 2_585 . 88.98(11)
N4 Cd3 O1W 1_654 . 91.02(11)
O1W Cd3 O1W 2_684 . 180.0
C5 N1 C1 . . 115.7(3)
C5 N1 Cd1 . . 129.2(3)
C1 N1 Cd1 . . 114.9(3)
C42 N2 C38 . . 121.0(3)
C42 N2 Cd2 . . 121.3(3)
C38 N2 Cd2 . . 117.7(3)
C51 N3 C55 . . 123.6(4)
C51 N3 Cd2 . 1_556 117.6(3)
C55 N3 Cd2 . 1_556 118.4(3)
C60 N4 C56 . . 120.9(4)
C60 N4 Cd3 . 1_456 124.3(3)
C56 N4 Cd3 . 1_456 114.6(3)
C69 N5 C73 . . 117.9(4)
C69 N5 Cd1 . . 124.9(3)
C73 N5 Cd1 . . 117.1(3)
O12 N6 O11 . . 121.1(4)
O12 N6 O13 . . 117.6(4)
O11 N6 O13 . . 120.4(4)
C10 O1 Cd1 . 2_566 165.1(3)
C10 O1 Cd1 . . 86.4(2)
Cd1 O1 Cd1 2_566 . 104.18(10)
C10 O2 Cd1 . . 103.4(2)
C17 O3 C14 . . 121.1(3)
C23 O4 Cd2 . . 91.8(2)
C23 O5 Cd2 . . 90.0(2)
C24 O6 Cd2 . . 170.5(2)
C24 O7 Cd2 . 2_775 107.1(3)
C31 O8 C28 . . 116.2(3)
C37 O10 Cd3 . . 129.4(3)
N6 O11 Cd1 . . 90.9(2)
N6 O12 Cd1 . . 93.1(2)
Cd3 O1W H1X . . 109.2
Cd3 O1W H1Y . . 110.0
H1X O1W H1Y . . 105.2
C9 S1 C6 . . 90.68(19)
C46 S2 C43 . . 93.3(2)
C50 S3 C47 . . 94.8(2)
C64 S4 C61 . . 92.6(2)
C65 S5 C68 . . 93.20(19)

loop_
_geom_bond_atom_site_label_1
_geom_bond_atom_site_label_2
_geom_bond_site_symmetry_2
_geom_bond_distance
C1 N1 . 1.366(5)
C1 C2 . 1.396(5)
C1 H1 . 0.9300
C2 C3 . 1.417(5)
C2 H2 . 0.9300
C3 C4 . 1.428(5)
C3 C6 . 1.478(5)
C4 C5 . 1.384(5)
C4 H4 . 0.9300
C5 N1 . 1.337(4)
C5 H5 . 0.9300
C6 C7 . 1.351(5)
C6 S1 . 1.749(4)
C7 C8 . 1.406(5)
C7 H7 . 0.9300
C8 C9 . 1.341(5)
C8 H8 . 0.9300
C9 C9 2_656 1.515(8)
C9 S1 . 1.707(4)
C10 O1 . 1.247(4)
C10 O2 . 1.248(4)
C10 C11 . 1.493(5)
C11 C12 . 1.375(5)
C11 C16 . 1.416(5)
C12 C13 . 1.370(5)
C12 H12 . 0.9300
C13 C14 . 1.379(5)
C13 H13 . 0.9300
C14 O3 . 1.385(4)
C14 C15 . 1.409(5)
C15 C16 . 1.417(5)
C15 H15 . 0.9300
C16 H16 . 0.9300
C17 C18 . 1.333(6)
C17 O3 . 1.388(4)
C17 C22 . 1.396(6)
C18 C19 . 1.448(5)
C18 H18 . 0.9300
C19 C20 . 1.363(5)
C19 H19 . 0.9300
C20 C21 . 1.413(5)
C20 C23 . 1.519(5)
C21 C22 . 1.402(5)
C21 H21 . 0.9300
C22 H22 . 0.9300
C23 O4 . 1.229(4)
C23 O5 . 1.270(4)
C23 Cd2 . 2.711(4)
C24 O7 . 1.241(4)
C24 O6 . 1.250(4)
C24 C25 . 1.500(4)
C25 C26 . 1.3900
C25 C30 . 1.3900
C26 C27 . 1.3900
C26 H26 . 0.9300
C27 C28 . 1.3900
C27 H27 . 0.9300
C28 C29 . 1.3900
C28 O8 . 1.390(3)
C29 C30 . 1.3900
C29 H29 . 0.9300
C30 H30 . 0.9300
C31 O8 . 1.333(4)
C31 C32 . 1.3900
C31 C36 . 1.3900
C32 C33 . 1.3900
C32 H32 . 0.9300
C33 C34 . 1.3900
C33 H33 . 0.9300
C34 C35 . 1.3900
C34 C37 . 1.515(5)
C35 C36 . 1.3900
C35 H35 . 0.9300
C36 H36 . 0.9300
C37 O10 . 1.253(5)
C37 O9 . 1.277(5)
C38 N2 . 1.359(5)
C38 C39 . 1.427(5)
C38 H38 . 0.9300
C39 C40 . 1.384(5)
C39 H39 . 0.9300
C40 C41 . 1.402(6)
C40 C43 . 1.464(6)
C41 C42 . 1.370(5)
C41 H41 . 0.9300
C42 N2 . 1.322(5)
C42 H42 . 0.9300
C43 C44 . 1.309(6)
C43 S2 . 1.721(5)
C44 C45 . 1.347(6)
C44 H44 . 0.9300
C45 C46 . 1.417(6)
C45 H45 . 0.9300
C46 C47 . 1.422(6)
C46 S2 . 1.699(4)
C47 C48 . 1.391(6)
C47 S3 . 1.714(5)
C48 C49 . 1.391(6)
C48 H48 . 0.9300
C49 C50 . 1.331(7)
C49 H49 . 0.9300
C50 C53 . 1.516(6)
C50 S3 . 1.706(5)
C51 N3 . 1.344(5)
C51 C52 . 1.408(6)
C51 H51 . 0.9300
C52 C53 . 1.294(6)
C52 H52 . 0.9300
C53 C54 . 1.441(7)
C54 C55 . 1.398(6)
C54 H54 . 0.9300
C55 N3 . 1.360(5)
C55 H55 . 0.9300
C56 N4 . 1.367(5)
C56 C57 . 1.418(6)
C56 H56 . 0.9300
C57 C58 . 1.459(5)
C57 H57 . 0.9300
C58 C59 . 1.437(5)
C58 C61 . 1.471(5)
C59 C60 . 1.364(5)
C59 H59 . 0.9300
C60 N4 . 1.351(5)
C60 H60 . 0.9300
C61 C62 . 1.375(5)
C61 S4 . 1.729(4)
C62 C63 . 1.418(5)
C62 H62 . 0.9300
C63 C64 . 1.373(5)
C63 H63 . 0.9300
C64 C65 . 1.444(5)
C64 S4 . 1.715(4)
C65 C66 . 1.398(6)
C65 S5 . 1.722(4)
C66 C67 . 1.406(6)
C66 H66 . 0.9300
C67 C68 . 1.369(6)
C67 H67 . 0.9300
C68 C71 . 1.434(5)
C68 S5 . 1.741(4)
C69 N5 . 1.327(5)
C69 C70 . 1.382(5)
C69 H69 . 0.9300
C70 C71 . 1.400(5)
C70 H70 . 0.9300
C71 C72 . 1.399(5)
C72 C73 . 1.449(6)
C72 H72 . 0.9300
C73 N5 . 1.333(5)
C73 H73 . 0.9300
Cd1 N1 . 2.273(3)
Cd1 O2 . 2.289(3)
Cd1 N5 . 2.310(3)
Cd1 O12 . 2.359(3)
Cd1 O11 . 2.397(3)
Cd1 O1 2_566 2.410(3)
Cd1 O1 . 2.642(3)
Cd2 O7 2_775 2.290(3)
Cd2 N2 . 2.346(3)
Cd2 O6 . 2.353(3)
Cd2 N3 1_554 2.357(3)
Cd2 O4 . 2.377(3)
Cd2 O5 . 2.396(3)
Cd3 O10 2_684 2.291(3)
Cd3 O10 . 2.291(3)
Cd3 N4 2_585 2.351(3)
Cd3 N4 1_654 2.351(3)
Cd3 O1W 2_684 2.373(3)
Cd3 O1W . 2.373(3)
N6 O12 . 1.245(5)
N6 O11 . 1.262(4)
N6 O13 . 1.325(5)
O1W H1X . 0.8500
O1W H1Y . 0.8500

loop_
_geom_torsion_atom_site_label_1
_geom_torsion_atom_site_label_2
_geom_torsion_atom_site_label_3
_geom_torsion_atom_site_label_4
_geom_torsion_site_symmetry_1
_geom_torsion_site_symmetry_4
_geom_torsion
N1 C1 C2 C3 . . -1.4(6)
C1 C2 C3 C4 . . 5.4(6)
C1 C2 C3 C6 . . -179.1(4)
C2 C3 C4 C5 . . -4.1(5)
C6 C3 C4 C5 . . -179.5(3)
C3 C4 C5 N1 . . -1.7(6)
C4 C3 C6 C7 . . 1.7(6)
C2 C3 C6 C7 . . -173.5(4)
C4 C3 C6 S1 . . -179.5(3)
C2 C3 C6 S1 . . 5.3(5)
C3 C6 C7 C8 . . 177.0(4)
S1 C6 C7 C8 . . -1.9(4)
C6 C7 C8 C9 . . 1.0(5)
C7 C8 C9 C9 . 2_656 178.7(5)
C7 C8 C9 S1 . . 0.4(5)
O1 C10 C11 C12 . . -0.7(5)
O2 C10 C11 C12 . . 180.0(3)
O1 C10 C11 C16 . . 178.0(3)
O2 C10 C11 C16 . . -1.3(5)
C16 C11 C12 C13 . . 3.0(6)
C10 C11 C12 C13 . . -178.3(3)
C11 C12 C13 C14 . . -2.3(6)
C12 C13 C14 O3 . . -176.7(4)
C12 C13 C14 C15 . . 2.0(7)
C13 C14 C15 C16 . . -2.4(7)
O3 C14 C15 C16 . . 176.3(4)
C12 C11 C16 C15 . . -3.5(6)
C10 C11 C16 C15 . . 177.8(4)
C14 C15 C16 C11 . . 3.1(6)
O3 C17 C18 C19 . . -178.4(4)
C22 C17 C18 C19 . . -4.6(7)
C17 C18 C19 C20 . . 3.2(6)
C18 C19 C20 C21 . . 0.8(6)
C18 C19 C20 C23 . . -178.4(3)
C19 C20 C21 C22 . . -3.2(6)
C23 C20 C21 C22 . . 176.0(4)
C18 C17 C22 C21 . . 2.0(7)
O3 C17 C22 C21 . . 175.5(4)
C20 C21 C22 C17 . . 1.8(6)
C19 C20 C23 O4 . . -6.8(6)
C21 C20 C23 O4 . . 174.0(4)
C19 C20 C23 O5 . . 173.7(3)
C21 C20 C23 O5 . . -5.6(5)
O7 C24 C25 C26 . . 177.4(3)
O6 C24 C25 C26 . . 1.0(4)
O7 C24 C25 C30 . . 0.5(4)
O6 C24 C25 C30 . . -176.0(3)
C30 C25 C26 C27 . . 0.0
C24 C25 C26 C27 . . -177.0(3)
C25 C26 C27 C28 . . 0.0
C26 C27 C28 C29 . . 0.0
C26 C27 C28 O8 . . 177.8(3)
C27 C28 C29 C30 . . 0.0
O8 C28 C29 C30 . . -177.9(3)
C28 C29 C30 C25 . . 0.0
C26 C25 C30 C29 . . 0.0
C24 C25 C30 C29 . . 177.0(3)
O8 C31 C32 C33 . . 175.1(4)
C36 C31 C32 C33 . . 0.0
C31 C32 C33 C34 . . 0.0
C32 C33 C34 C35 . . 0.0
C32 C33 C34 C37 . . -176.3(3)
C33 C34 C35 C36 . . 0.0
C37 C34 C35 C36 . . 176.2(3)
C34 C35 C36 C31 . . 0.0
O8 C31 C36 C35 . . -175.7(3)
C32 C31 C36 C35 . . 0.0
C35 C34 C37 O10 . . 175.2(3)
C33 C34 C37 O10 . . -8.6(5)
C35 C34 C37 O9 . . -2.7(6)
C33 C34 C37 O9 . . 173.5(4)
N2 C38 C39 C40 . . 1.3(6)
C38 C39 C40 C41 . . -0.4(6)
C38 C39 C40 C43 . . 176.1(4)
C39 C40 C41 C42 . . -2.8(6)
C43 C40 C41 C42 . . -179.7(4)
C40 C41 C42 N2 . . 5.6(6)
C39 C40 C43 C44 . . -175.6(4)
C41 C40 C43 C44 . . 1.0(7)
C39 C40 C43 S2 . . 3.9(6)
C41 C40 C43 S2 . . -179.5(3)
C40 C43 C44 C45 . . -179.1(4)
S2 C43 C44 C45 . . 1.3(5)
C43 C44 C45 C46 . . -1.1(6)
C44 C45 C46 C47 . . -176.7(4)
C44 C45 C46 S2 . . 0.3(5)
C45 C46 C47 C48 . . -179.4(4)
S2 C46 C47 C48 . . 4.2(7)
C45 C46 C47 S3 . . -1.0(7)
S2 C46 C47 S3 . . -177.4(3)
C46 C47 C48 C49 . . 177.9(4)
S3 C47 C48 C49 . . -0.8(5)
C47 C48 C49 C50 . . -0.4(7)
C48 C49 C50 C53 . . -177.5(5)
C48 C49 C50 S3 . . 1.4(6)
N3 C51 C52 C53 . . 4.7(6)
C51 C52 C53 C54 . . -4.6(7)
C51 C52 C53 C50 . . 179.6(4)
C49 C50 C53 C52 . . 172.1(5)
S3 C50 C53 C52 . . -6.7(6)
C49 C50 C53 C54 . . -4.4(7)
S3 C50 C53 C54 . . 176.8(3)
C52 C53 C54 C55 . . 1.5(7)
C50 C53 C54 C55 . . 177.9(4)
C53 C54 C55 N3 . . 1.6(6)
N4 C56 C57 C58 . . -0.9(5)
C56 C57 C58 C59 . . 1.7(5)
C56 C57 C58 C61 . . 177.5(3)
C57 C58 C59 C60 . . -3.3(5)
C61 C58 C59 C60 . . -179.1(4)
C58 C59 C60 N4 . . 4.4(6)
C59 C58 C61 C62 . . 12.1(6)
C57 C58 C61 C62 . . -163.6(4)
C59 C58 C61 S4 . . -169.9(3)
C57 C58 C61 S4 . . 14.5(5)
C58 C61 C62 C63 . . 179.5(4)
S4 C61 C62 C63 . . 1.3(4)
C61 C62 C63 C64 . . -1.0(5)
C62 C63 C64 C65 . . -176.4(4)
C62 C63 C64 S4 . . 0.2(5)
C63 C64 C65 C66 . . 6.4(8)
S4 C64 C65 C66 . . -169.9(4)
C63 C64 C65 S5 . . 178.8(4)
S4 C64 C65 S5 . . 2.5(5)
C64 C65 C66 C67 . . 177.4(5)
S5 C65 C66 C67 . . 4.4(6)
C65 C66 C67 C68 . . -3.8(7)
C66 C67 C68 C71 . . -178.7(4)
C66 C67 C68 S5 . . 1.4(6)
N5 C69 C70 C71 . . -0.3(7)
C69 C70 C71 C72 . . 3.5(6)
C69 C70 C71 C68 . . 178.3(4)
C67 C68 C71 C72 . . 164.4(5)
S5 C68 C71 C72 . . -15.6(5)
C67 C68 C71 C70 . . -10.3(7)
S5 C68 C71 C70 . . 169.7(3)
C70 C71 C72 C73 . . -2.7(6)
C68 C71 C72 C73 . . -177.6(4)
C71 C72 C73 N5 . . -1.5(7)
C4 C5 N1 C1 . . 5.7(6)
C4 C5 N1 Cd1 . . -179.0(3)
C2 C1 N1 C5 . . -4.1(6)
C2 C1 N1 Cd1 . . 179.9(3)
C41 C42 N2 C38 . . -4.8(6)
C41 C42 N2 Cd2 . . 177.7(3)
C39 C38 N2 C42 . . 1.2(5)
C39 C38 N2 Cd2 . . 178.8(3)
C52 C51 N3 C55 . . -1.9(6)
C52 C51 N3 Cd2 . 1_556 -175.0(3)
C54 C55 N3 C51 . . -1.3(6)
C54 C55 N3 Cd2 . 1_556 171.7(3)
C59 C60 N4 C56 . . -3.6(6)
C59 C60 N4 Cd3 . 1_456 -177.5(3)
C57 C56 N4 C60 . . 1.8(6)
C57 C56 N4 Cd3 . 1_456 176.2(3)
C70 C69 N5 C73 . . -3.9(7)
C70 C69 N5 Cd1 . . 173.8(4)
C72 C73 N5 C69 . . 4.7(6)
C72 C73 N5 Cd1 . . -173.2(3)
O2 C10 O1 Cd1 . 2_566 -141.2(8)
C11 C10 O1 Cd1 . 2_566 39.5(12)
O2 C10 O1 Cd1 . . -5.5(3)
C11 C10 O1 Cd1 . . 175.2(3)
O1 C10 O2 Cd1 . . 6.5(4)
C11 C10 O2 Cd1 . . -174.2(3)
C18 C17 O3 C14 . . -141.7(4)
C22 C17 O3 C14 . . 44.6(6)
C13 C14 O3 C17 . . -148.1(4)
C15 C14 O3 C17 . . 33.1(6)
O5 C23 O4 Cd2 . . 1.6(4)
C20 C23 O4 Cd2 . . -177.9(3)
O4 C23 O5 Cd2 . . -1.6(4)
C20 C23 O5 Cd2 . . 178.0(3)
O6 C24 O7 Cd2 . 2_775 -4.4(4)
C25 C24 O7 Cd2 . 2_775 179.1(2)
C32 C31 O8 C28 . . -4.8(5)
C36 C31 O8 C28 . . 170.6(3)
C29 C28 O8 C31 . . 87.3(4)
C27 C28 O8 C31 . . -90.5(4)
O9 C37 O10 Cd3 . . -20.8(7)
C34 C37 O10 Cd3 . . 161.3(2)
O12 N6 O11 Cd1 . . 4.8(4)
O13 N6 O11 Cd1 . . 173.1(4)
O11 N6 O12 Cd1 . . -4.9(4)
O13 N6 O12 Cd1 . . -173.5(3)
C8 C9 S1 C6 . . -1.3(3)
C9 C9 S1 C6 2_656 . -179.7(4)
C7 C6 S1 C9 . . 1.8(3)
C3 C6 S1 C9 . . -177.2(3)
C45 C46 S2 C43 . . 0.3(3)
C47 C46 S2 C43 . . 177.1(4)
C44 C43 S2 C46 . . -0.8(3)
C40 C43 S2 C46 . . 179.5(3)
C49 C50 S3 C47 . . -1.5(4)
C53 C50 S3 C47 . . 177.6(3)
C48 C47 S3 C50 . . 1.3(4)
C46 C47 S3 C50 . . -177.2(4)
C63 C64 S4 C61 . . 0.5(3)
C65 C64 S4 C61 . . 177.3(3)
C62 C61 S4 C64 . . -1.0(3)
C58 C61 S4 C64 . . -179.4(3)
C66 C65 S5 C68 . . -2.9(4)
C64 C65 S5 C68 . . -176.9(3)
C67 C68 S5 C65 . . 0.9(4)
C71 C68 S5 C65 . . -179.0(3)

_cod_database_fobs_code 2020948
